data_7102110
loop_
_publ_author_name
'Carr, Michael J.'
'Perera, Sarath D.'
'Jel\'inek, Tom\'a\<s'
'\<St\'ibr, Bohumil'
'Clegg, William'
'Kilner, Colin A.'
'Kennedy, John D.'

_publ_section_title
;
 Macropolyhedral boron-containing cluster chemistry. The unique
 nido-five-vertex-\\langle B2\\rangle -nido-ten-vertex conjuncto structure
 of [(\h5-C5Me5)2Rh2B11H15] via an unexpected cluster-dismantling
;
_journal_coden_ASTM CHCOFS
_journal_issue 34
_journal_name_full
;
 Chemical Communications (Cambridge, United Kingdom)
;
_journal_page_first 3559
_journal_page_last 3561
_journal_paper_doi 10.1039/b709470a
_journal_year 2007
_chemical_formula_moiety 'C20 H49 B16 Cl Rh2'
_chemical_formula_sum 'C20 H49 B16 Cl Rh2'
_chemical_formula_weight 703.82
_space_group_IT_number 7
_symmetry_cell_setting monoclinic
_symmetry_space_group_name_Hall 'P -2yc'
_symmetry_space_group_name_H-M 'P 1 c 1'
_atom_sites_solution_hydrogens geom
_atom_sites_solution_primary direct
_atom_sites_solution_secondary difmap
_audit_creation_method SHELXL-97
_cell_angle_alpha 90.00
_cell_angle_beta 109.5450(10)
_cell_angle_gamma 90.00
_cell_formula_units_Z 2
_cell_length_a 11.4055(2)
_cell_length_b 10.4608(2)
_cell_length_c 14.3232(3)
_cell_measurement_temperature 150(2)
_cell_volume 1610.44(5)
_computing_cell_refinement
;
DENZO-SMN and COLLECT (Otwinowski & Minor, 1996)
;
_computing_data_collection
;
DENZO-SMN and COLLECT (Otwinowski & Minor, 1996)
;
_computing_data_reduction
;
DENZO-SMN and COLLECT (Otwinowski & Minor, 1996)
;
_computing_molecular_graphics
;
ORTEP3 for Windows (Farrugia, 1997)
XSeed (Barbour, 2001)
;
_computing_publication_material
;
enCIFer (CCDC, 2002)
;
_computing_structure_refinement
;
SHELXS-97 (Sheldrick, 1986)
;
_computing_structure_solution
;
SHELXS-97 (Sheldrick, 1986)
;
_diffrn_ambient_temperature 150(2)
_diffrn_measured_fraction_theta_full 0.984
_diffrn_measured_fraction_theta_max 0.984
_diffrn_measurement_device_type 'Nonius KappaCCD'
_diffrn_measurement_method
;
Detector set at 30mm from sample with different 2theta offsets
1 degree phi exposures for chi=0 degree settings
1 degree omega exposures for chi=90 degree settings
;
_diffrn_radiation_collimation miracol
_diffrn_radiation_detector 'CCD plate'
_diffrn_radiation_monochromator graphite
_diffrn_radiation_source 'Fine-focus Sealed tube'
_diffrn_radiation_type MoK\a
_diffrn_radiation_wavelength 0.71070
_diffrn_reflns_av_R_equivalents 0.0434
_diffrn_reflns_av_sigmaI/netI 0.0421
_diffrn_reflns_limit_h_max 14
_diffrn_reflns_limit_h_min -13
_diffrn_reflns_limit_k_max 12
_diffrn_reflns_limit_k_min -12
_diffrn_reflns_limit_l_max 17
_diffrn_reflns_limit_l_min -16
_diffrn_reflns_number 15502
_diffrn_reflns_theta_full 25.99
_diffrn_reflns_theta_max 25.99
_diffrn_reflns_theta_min 3.02
_exptl_absorpt_coefficient_mu 1.121
_exptl_absorpt_correction_T_max 0.6627
_exptl_absorpt_correction_T_min 0.5119
_exptl_absorpt_correction_type multi-scan
_exptl_absorpt_process_details
;
Using multiple and symmetry-related data measurements via the program SORTAV
See R.H. Blessing, Acta Cryst (1995), A51, 33-38
;
_exptl_crystal_colour violet
_exptl_crystal_density_diffrn 1.451
_exptl_crystal_density_method 'not measured'
_exptl_crystal_description block
_exptl_crystal_F_000 712
_exptl_crystal_size_max 0.69
_exptl_crystal_size_mid 0.43
_exptl_crystal_size_min 0.40
_refine_diff_density_max 0.591
_refine_diff_density_min -0.637
_refine_diff_density_rms 0.060
_refine_ls_abs_structure_details 'Flack H D (1983), Acta Cryst. A39, 876-881'
_refine_ls_abs_structure_Flack -0.02(3)
_refine_ls_extinction_method none
_refine_ls_goodness_of_fit_ref 1.121
_refine_ls_hydrogen_treatment mixed
_refine_ls_matrix_type full
_refine_ls_number_parameters 439
_refine_ls_number_reflns 5977
_refine_ls_number_restraints 2
_refine_ls_restrained_S_all 1.121
_refine_ls_R_factor_all 0.0319
_refine_ls_R_factor_gt 0.0315
_refine_ls_shift/su_max 0.001
_refine_ls_shift/su_mean 0.000
_refine_ls_structure_factor_coef Fsqd
_refine_ls_weighting_details 'calc w=1/[\s^2^(Fo^2^)+(0.0468P)^2^+0.8303P] where P=(Fo^2^+2Fc^2^)/3'
_refine_ls_weighting_scheme calc
_refine_ls_wR_factor_gt 0.0802
_refine_ls_wR_factor_ref 0.0804
_reflns_number_gt 5940
_reflns_number_total 5977
_reflns_threshold_expression >2sigma(I)
_cod_data_source_file b709470a.txt
_cod_data_source_block mc105c
_cod_depositor_comments
;
The following automatic conversions were performed:
'_symmetry_cell_setting' value 'Monoclinic' changed to 'monoclinic'
according to '/home/saulius/struct/CIF-dictionaries/cif_core.dic'
dictionary named 'cif_core.dic' version 2.4.1 from 2010-06-29.

Automatic conversion script
Id: cif_fix_enum 1527 2010-12-29 10:47:43Z saulius 
;
_cod_original_sg_symbol_H-M Pc
_cod_database_code 7102110

loop_
_symmetry_equiv_pos_as_xyz
'x, y, z'
'x, -y, z+1/2'

loop_
_atom_site_label
_atom_site_type_symbol
_atom_site_fract_x
_atom_site_fract_y
_atom_site_fract_z
_atom_site_U_iso_or_equiv
_atom_site_adp_type
_atom_site_occupancy
_atom_site_symmetry_multiplicity
_atom_site_calc_flag
_atom_site_refinement_flags
_atom_site_disorder_assembly
_atom_site_disorder_group
Rh7' Rh 1.056040(19) 0.83830(3) 1.008262(17) 0.02136(8) Uani 1 1 d . A .
Rh9 Rh 0.60576(2) 0.70536(3) 0.74444(2) 0.02319(8) Uani 1 1 d . . .
Cl2' Cl 0.91432(10) 0.81892(11) 0.75053(8) 0.0288(2) Uani 0.91 1 d P A 1
Cl8 Cl 0.7845(14) 0.5640(16) 0.9547(10) 0.055(4) Uani 0.09 1 d P A 2
C11 C 1.1947(4) 0.7529(4) 1.1401(3) 0.0301(8) Uani 1 1 d . . .
C12 C 1.2538(4) 0.7770(4) 1.0672(3) 0.0287(8) Uani 1 1 d . . .
C13 C 1.1920(4) 0.7023(4) 0.9811(3) 0.0293(9) Uani 1 1 d . . .
C14 C 1.0982(4) 0.6280(4) 1.0005(3) 0.0316(9) Uani 1 1 d . . .
C15 C 1.0984(4) 0.6596(4) 1.0978(3) 0.0325(9) Uani 1 1 d . . .
C16 C 1.2311(5) 0.8089(6) 1.2418(4) 0.0475(13) Uani 1 1 d . . .
H16A H 1.2812 0.7468 1.2900 0.071 Uiso 1 1 calc R . .
H16B H 1.1560 0.8297 1.2576 0.071 Uiso 1 1 calc R . .
H16C H 1.2798 0.8868 1.2445 0.071 Uiso 1 1 calc R . .
C17 C 1.3683(4) 0.8558(5) 1.0806(4) 0.0408(11) Uani 1 1 d . . .
H17A H 1.4384 0.7992 1.0850 0.061 Uiso 1 1 calc R . .
H17B H 1.3874 0.9060 1.1417 0.061 Uiso 1 1 calc R . .
H17C H 1.3537 0.9135 1.0240 0.061 Uiso 1 1 calc R . .
C18 C 1.2283(5) 0.6940(5) 0.8898(4) 0.0417(11) Uani 1 1 d . . .
H18A H 1.2736 0.7715 0.8840 0.063 Uiso 1 1 calc R . .
H18B H 1.1533 0.6859 0.8314 0.063 Uiso 1 1 calc R . .
H18C H 1.2816 0.6192 0.8944 0.063 Uiso 1 1 calc R . .
C19 C 1.0236(5) 0.5277(5) 0.9332(4) 0.0469(12) Uani 1 1 d . . .
H19A H 0.9599 0.4955 0.9591 0.070 Uiso 1 1 calc R . .
H19B H 1.0783 0.4572 0.9289 0.070 Uiso 1 1 calc R . .
H19C H 0.9834 0.5640 0.8671 0.070 Uiso 1 1 calc R . .
C20 C 1.0174(5) 0.6016(5) 1.1497(4) 0.0497(13) Uani 1 1 d . . .
H20A H 0.9347 0.5848 1.1016 0.074 Uiso 1 1 calc R . .
H20B H 1.0100 0.6608 1.2004 0.074 Uiso 1 1 calc R . .
H20C H 1.0544 0.5212 1.1810 0.074 Uiso 1 1 calc R . .
C21 C 0.4362(4) 0.6124(4) 0.6543(3) 0.0287(8) Uani 1 1 d . . .
C22 C 0.5205(4) 0.5179(4) 0.7143(3) 0.0312(9) Uani 1 1 d . . .
C23 C 0.6289(4) 0.5164(4) 0.6859(3) 0.0325(9) Uani 1 1 d . . .
C24 C 0.6127(4) 0.6077(4) 0.6086(3) 0.0320(9) Uani 1 1 d . . .
C25 C 0.4933(4) 0.6664(4) 0.5883(3) 0.0301(9) Uani 1 1 d . . .
C26 C 0.3073(4) 0.6389(5) 0.6543(4) 0.0407(11) Uani 1 1 d . . .
H26A H 0.2851 0.7276 0.6342 0.061 Uiso 1 1 calc R . .
H26B H 0.3039 0.6252 0.7211 0.061 Uiso 1 1 calc R . .
H26C H 0.2486 0.5811 0.6077 0.061 Uiso 1 1 calc R . .
C27 C 0.4933(6) 0.4303(5) 0.7873(4) 0.0466(12) Uani 1 1 d . . .
H27A H 0.4431 0.3581 0.7521 0.070 Uiso 1 1 calc R . .
H27B H 0.4474 0.4772 0.8233 0.070 Uiso 1 1 calc R . .
H27C H 0.5717 0.3985 0.8344 0.070 Uiso 1 1 calc R . .
C28 C 0.7371(5) 0.4287(5) 0.7270(4) 0.0507(14) Uani 1 1 d . . .
H28A H 0.7481 0.4098 0.7964 0.076 Uiso 1 1 calc R . .
H28B H 0.8124 0.4697 0.7228 0.076 Uiso 1 1 calc R . .
H28C H 0.7219 0.3491 0.6888 0.076 Uiso 1 1 calc R . .
C29 C 0.7037(5) 0.6306(6) 0.5551(4) 0.0474(12) Uani 1 1 d . . .
H29A H 0.6977 0.5611 0.5078 0.071 Uiso 1 1 calc R . .
H29B H 0.7883 0.6336 0.6031 0.071 Uiso 1 1 calc R . .
H29C H 0.6846 0.7121 0.5194 0.071 Uiso 1 1 calc R . .
C30 C 0.4362(5) 0.7649(5) 0.5114(4) 0.0455(12) Uani 1 1 d . . .
H30A H 0.3888 0.7227 0.4491 0.068 Uiso 1 1 calc R . .
H30B H 0.5019 0.8176 0.5011 0.068 Uiso 1 1 calc R . .
H30C H 0.3804 0.8192 0.5333 0.068 Uiso 1 1 calc R . .
B1 B 0.5898(4) 0.9211(5) 0.9180(4) 0.0309(9) Uani 1 1 d . A .
B1' B 0.9343(4) 1.0773(4) 0.8458(3) 0.0268(9) Uani 1 1 d . A .
B2 B 0.7414(4) 0.9844(4) 0.9702(3) 0.0268(9) Uani 1 1 d . A .
B2' B 0.9306(4) 0.9067(4) 0.8641(3) 0.0242(8) Uani 1 1 d . . .
H2' H 0.9172 0.8390 0.8008 0.029 Uiso 0.09 1 calc PR A 2
B3 B 0.7173(4) 0.8171(5) 0.9829(3) 0.0272(9) Uani 1 1 d . . .
B3' B 1.0735(4) 0.9946(4) 0.9121(3) 0.0264(9) Uani 1 1 d . A .
H3' H 1.1481 0.9728 0.8798 0.032 Uiso 1 1 calc R . .
B4 B 0.5848(4) 0.7567(5) 0.8866(4) 0.0279(9) Uani 1 1 d . A .
B4' B 1.0536(5) 1.1571(4) 0.9408(4) 0.0287(10) Uani 1 1 d . . .
B5 B 0.6431(4) 1.0306(4) 0.8483(4) 0.0302(9) Uani 1 1 d . . .
B6 B 0.8114(4) 1.0124(4) 0.8809(3) 0.0247(8) Uani 1 1 d . A .
B7 B 0.8497(4) 0.8679(4) 0.9517(3) 0.0235(8) Uani 1 1 d . A .
B8 B 0.7413(4) 0.7101(4) 0.8992(3) 0.0247(9) Uani 1 1 d . A .
H8 H 0.7991 0.6232 0.9003 0.030 Uiso 0.91 1 calc PR B 1
B8' B 1.1155(4) 1.0445(5) 1.0395(3) 0.0279(9) Uani 1 1 d . A .
B9' B 1.0147(5) 1.1739(5) 1.0467(4) 0.0305(10) Uani 1 1 d . A .
B10 B 0.5334(4) 0.8824(5) 0.7929(4) 0.0304(9) Uani 1 1 d . A .
B10' B 0.8951(5) 1.1767(5) 0.9288(4) 0.0296(9) Uani 1 1 d . A .
H1 H 0.521(5) 0.958(6) 0.949(4) 0.045(15) Uiso 1 1 d . . .
H1' H 0.900(4) 1.104(5) 0.771(4) 0.035(13) Uiso 1 1 d . . .
H2 H 0.762(4) 1.045(5) 1.037(4) 0.034(12) Uiso 1 1 d . . .
H3 H 0.735(5) 0.782(5) 1.058(4) 0.029(12) Uiso 1 1 d . . .
H4 H 0.520(5) 0.702(5) 0.911(4) 0.030(12) Uiso 1 1 d . . .
H4' H 1.105(5) 1.229(5) 0.920(4) 0.028(12) Uiso 1 1 d . . .
H5 H 0.608(5) 1.127(6) 0.828(4) 0.041(15) Uiso 1 1 d . . .
H8' H 1.209(5) 1.048(5) 1.091(4) 0.032(12) Uiso 1 1 d . . .
H9' H 1.034(6) 1.250(8) 1.102(5) 0.07(2) Uiso 1 1 d . . .
H10 H 0.437(5) 0.915(6) 0.754(4) 0.046(15) Uiso 1 1 d . . .
H10' H 0.838(5) 1.270(6) 0.903(4) 0.043(15) Uiso 1 1 d . . .
H67 H 0.710(4) 1.006(4) 0.803(3) 0.024(11) Uiso 1 1 d . . .
H67' H 0.937(4) 0.881(4) 1.036(3) 0.018(10) Uiso 1 1 d . . .
H89 H 0.750(4) 0.730(4) 0.822(3) 0.022(11) Uiso 1 1 d . . .
H89' H 1.042(5) 1.069(6) 1.085(4) 0.046(15) Uiso 1 1 d . . .
H91 H 0.593(5) 0.876(5) 0.736(4) 0.029(11) Uiso 1 1 d . . .
H91' H 0.900(6) 1.151(6) 1.023(5) 0.050(16) Uiso 1 1 d . . .

loop_
_atom_site_aniso_label
_atom_site_aniso_U_11
_atom_site_aniso_U_22
_atom_site_aniso_U_33
_atom_site_aniso_U_23
_atom_site_aniso_U_13
_atom_site_aniso_U_12
Rh7' 0.02075(13) 0.02238(15) 0.02092(14) 0.00061(11) 0.00692(10) -0.00013(10)
Rh9 0.02214(14) 0.02301(15) 0.02242(14) 0.00039(11) 0.00479(10) 0.00031(11)
Cl2' 0.0328(5) 0.0336(5) 0.0219(5) -0.0036(4) 0.0118(4) -0.0041(4)
Cl8 0.054(8) 0.058(8) 0.040(7) 0.000(6) -0.003(6) -0.002(7)
C11 0.0281(19) 0.036(2) 0.0226(19) 0.0049(17) 0.0033(15) 0.0086(17)
C12 0.0193(18) 0.034(2) 0.030(2) -0.0025(16) 0.0060(15) 0.0022(16)
C13 0.0251(19) 0.032(2) 0.031(2) -0.0001(16) 0.0103(17) 0.0078(15)
C14 0.0278(19) 0.0229(18) 0.042(2) 0.0006(18) 0.0088(17) 0.0048(16)
C15 0.029(2) 0.030(2) 0.040(2) 0.0149(17) 0.0134(18) 0.0098(16)
C16 0.043(3) 0.069(3) 0.027(2) -0.001(2) 0.006(2) 0.016(2)
C17 0.024(2) 0.047(3) 0.052(3) -0.010(2) 0.013(2) -0.0048(19)
C18 0.041(3) 0.055(3) 0.033(2) -0.009(2) 0.016(2) 0.007(2)
C19 0.038(2) 0.028(2) 0.068(4) -0.008(2) 0.009(2) 0.0000(19)
C20 0.050(3) 0.046(3) 0.060(3) 0.028(2) 0.028(2) 0.007(2)
C21 0.0261(19) 0.029(2) 0.027(2) -0.0031(16) 0.0030(15) -0.0040(16)
C22 0.037(2) 0.027(2) 0.0255(19) -0.0014(16) 0.0045(16) -0.0018(16)
C23 0.032(2) 0.028(2) 0.030(2) -0.0054(16) 0.0012(16) 0.0031(17)
C24 0.0297(19) 0.038(2) 0.0282(19) -0.0048(17) 0.0097(16) -0.0027(17)
C25 0.032(2) 0.032(2) 0.0204(19) -0.0020(16) 0.0000(16) -0.0015(17)
C26 0.026(2) 0.048(3) 0.046(3) -0.008(2) 0.0098(19) -0.001(2)
C27 0.066(3) 0.034(2) 0.038(2) 0.004(2) 0.014(2) -0.014(2)
C28 0.049(3) 0.044(3) 0.047(3) -0.010(2) 0.001(2) 0.020(2)
C29 0.042(3) 0.065(3) 0.040(3) -0.014(2) 0.021(2) -0.005(2)
C30 0.053(3) 0.041(3) 0.032(2) 0.013(2) 0.000(2) 0.001(2)
B1 0.022(2) 0.032(2) 0.039(2) -0.0038(19) 0.0101(18) 0.0002(17)
B1' 0.032(2) 0.026(2) 0.025(2) 0.0047(17) 0.0136(17) -0.0021(17)
B2 0.025(2) 0.029(2) 0.029(2) -0.0021(17) 0.0131(17) -0.0010(17)
B2' 0.026(2) 0.024(2) 0.0216(19) 0.0016(16) 0.0077(16) -0.0022(16)
B3 0.026(2) 0.032(2) 0.025(2) -0.0021(17) 0.0094(17) -0.0053(17)
B3' 0.029(2) 0.022(2) 0.028(2) 0.0024(17) 0.0106(17) -0.0027(17)
B4 0.023(2) 0.029(2) 0.034(2) -0.0033(18) 0.0120(17) -0.0045(17)
B4' 0.029(2) 0.025(2) 0.033(2) 0.0024(17) 0.0118(19) -0.0023(17)
B5 0.028(2) 0.025(2) 0.036(2) -0.0023(18) 0.0080(18) 0.0031(17)
B6 0.0233(19) 0.026(2) 0.023(2) 0.0015(17) 0.0058(16) -0.0002(17)
B7 0.0211(19) 0.026(2) 0.0228(19) 0.0024(16) 0.0062(15) -0.0016(16)
B8 0.019(2) 0.026(2) 0.026(2) 0.0024(16) 0.0040(16) 0.0013(15)
B8' 0.028(2) 0.027(2) 0.029(2) -0.0047(18) 0.0111(18) -0.0046(18)
B9' 0.028(2) 0.027(2) 0.038(3) -0.0047(18) 0.012(2) -0.0048(17)
B10 0.025(2) 0.026(2) 0.035(2) -0.0033(18) 0.0035(18) 0.0041(18)
B10' 0.030(2) 0.025(2) 0.035(3) 0.0005(18) 0.012(2) -0.0012(18)

loop_
_atom_type_symbol
_atom_type_description
_atom_type_scat_dispersion_real
_atom_type_scat_dispersion_imag
_atom_type_scat_source
C C 0.0033 0.0016 'International Tables Vol C Tables 4.2.6.8 and 6.1.1.4'
H H 0.0000 0.0000 'International Tables Vol C Tables 4.2.6.8 and 6.1.1.4'
B B 0.0013 0.0007 'International Tables Vol C Tables 4.2.6.8 and 6.1.1.4'
Rh Rh -1.1178 0.9187 'International Tables Vol C Tables 4.2.6.8 and 6.1.1.4'
Cl Cl 0.1484 0.1585 'International Tables Vol C Tables 4.2.6.8 and 6.1.1.4'

loop_
_geom_angle_atom_site_label_1
_geom_angle_atom_site_label_2
_geom_angle_atom_site_label_3
_geom_angle
B3' Rh7' B2' 48.29(16)
B3' Rh7' C11 130.58(17)
B2' Rh7' C11 171.64(16)
B3' Rh7' C12 99.19(17)
B2' Rh7' C12 135.13(16)
C11 Rh7' C12 38.00(16)
B3' Rh7' C15 160.30(17)
B2' Rh7' C15 139.55(17)
C11 Rh7' C15 37.99(17)
C12 Rh7' C15 62.75(16)
B3' Rh7' C13 98.70(17)
B2' Rh7' C13 108.36(16)
C11 Rh7' C13 63.28(16)
C12 Rh7' C13 37.48(16)
C15 Rh7' C13 62.37(16)
B3' Rh7' B7 88.59(16)
B2' Rh7' B7 48.80(15)
C11 Rh7' B7 137.00(16)
C12 Rh7' B7 171.00(18)
C15 Rh7' B7 108.86(16)
C13 Rh7' B7 137.07(17)
B3' Rh7' B8' 47.74(16)
B2' Rh7' B8' 86.17(17)
C11 Rh7' B8' 97.76(17)
C12 Rh7' B8' 90.04(16)
C15 Rh7' B8' 133.95(17)
C13 Rh7' B8' 117.56(16)
B7 Rh7' B8' 98.58(17)
B3' Rh7' C14 129.01(17)
B2' Rh7' C14 110.61(16)
C11 Rh7' C14 62.95(16)
C12 Rh7' C14 62.16(15)
C15 Rh7' C14 37.21(17)
C13 Rh7' C14 36.91(16)
B7 Rh7' C14 109.35(16)
B8' Rh7' C14 152.00(17)
B3' Rh7' H67' 102.2(16)
B2' Rh7' H67' 78.7(15)
C11 Rh7' H67' 108.9(15)
C12 Rh7' H67' 145.4(15)
C15 Rh7' H67' 97.4(16)
C13 Rh7' H67' 156.6(16)
B7 Rh7' H67' 34.5(15)
B8' Rh7' H67' 84.6(16)
C14 Rh7' H67' 119.8(16)
C21 Rh9 C22 38.95(16)
C21 Rh9 B4 108.09(16)
C22 Rh9 B4 103.04(17)
C21 Rh9 C23 64.24(16)
C22 Rh9 C23 38.09(18)
B4 Rh9 C23 129.67(18)
C21 Rh9 C25 38.16(17)
C22 Rh9 C25 64.00(16)
B4 Rh9 C25 140.94(17)
C23 Rh9 C25 63.35(16)
C21 Rh9 C24 63.75(16)
C22 Rh9 C24 63.55(17)
B4 Rh9 C24 166.32(17)
C23 Rh9 C24 37.68(17)
C25 Rh9 C24 37.70(16)
C21 Rh9 B10 102.06(16)
C22 Rh9 B10 128.71(18)
B4 Rh9 B10 48.84(18)
C23 Rh9 B10 165.88(16)
C25 Rh9 B10 108.51(16)
C24 Rh9 B10 141.17(17)
C21 Rh9 B8 141.60(16)
C22 Rh9 B8 109.43(16)
B4 Rh9 B8 47.89(17)
C23 Rh9 B8 105.45(15)
C25 Rh9 B8 168.46(16)
C24 Rh9 B8 131.46(16)
B10 Rh9 B8 83.02(17)
C21 Rh9 H89 162.3(16)
C22 Rh9 H89 123.5(16)
B4 Rh9 H89 74.6(17)
C23 Rh9 H89 100.2(16)
C25 Rh9 H89 144.1(17)
C24 Rh9 H89 109.7(17)
B10 Rh9 H89 92.8(16)
B8 Rh9 H89 30.5(17)
C21 Rh9 H91 111.8(16)
C22 Rh9 H91 150.2(16)
B4 Rh9 H91 77.9(17)
C23 Rh9 H91 152.5(17)
C25 Rh9 H91 96.2(16)
C24 Rh9 H91 115.0(17)
B10 Rh9 H91 33.4(16)
B8 Rh9 H91 93.4(16)
H89 Rh9 H91 86(2)
C12 C11 C15 106.8(4)
C12 C11 C16 126.4(4)
C15 C11 C16 126.7(4)
C12 C11 Rh7' 71.6(2)
C15 C11 Rh7' 71.8(2)
C16 C11 Rh7' 124.2(3)
C13 C12 C11 108.3(4)
C13 C12 C17 124.5(4)
C11 C12 C17 126.9(4)
C13 C12 Rh7' 71.7(2)
C11 C12 Rh7' 70.4(2)
C17 C12 Rh7' 128.3(3)
C14 C13 C12 108.4(4)
C14 C13 C18 125.7(4)
C12 C13 C18 125.7(4)
C14 C13 Rh7' 72.7(2)
C12 C13 Rh7' 70.8(2)
C18 C13 Rh7' 126.8(3)
C13 C14 C15 107.9(4)
C13 C14 C19 124.4(4)
C15 C14 C19 127.5(5)
C13 C14 Rh7' 70.4(2)
C15 C14 Rh7' 70.0(2)
C19 C14 Rh7' 129.4(3)
C14 C15 C11 108.5(4)
C14 C15 C20 126.2(5)
C11 C15 C20 125.3(5)
C14 C15 Rh7' 72.8(2)
C11 C15 Rh7' 70.2(2)
C20 C15 Rh7' 125.2(3)
C11 C16 H16A 109.5
C11 C16 H16B 109.5
H16A C16 H16B 109.5
C11 C16 H16C 109.5
H16A C16 H16C 109.5
H16B C16 H16C 109.5
C12 C17 H17A 109.5
C12 C17 H17B 109.5
H17A C17 H17B 109.5
C12 C17 H17C 109.5
H17A C17 H17C 109.5
H17B C17 H17C 109.5
C13 C18 H18A 109.5
C13 C18 H18B 109.5
H18A C18 H18B 109.5
C13 C18 H18C 109.5
H18A C18 H18C 109.5
H18B C18 H18C 109.5
C14 C19 H19A 109.5
C14 C19 H19B 109.5
H19A C19 H19B 109.5
C14 C19 H19C 109.5
H19A C19 H19C 109.5
H19B C19 H19C 109.5
C15 C20 H20A 109.5
C15 C20 H20B 109.5
H20A C20 H20B 109.5
C15 C20 H20C 109.5
H20A C20 H20C 109.5
H20B C20 H20C 109.5
C25 C21 C22 107.7(4)
C25 C21 C26 126.2(4)
C22 C21 C26 125.8(4)
C25 C21 Rh9 72.7(2)
C22 C21 Rh9 70.7(2)
C26 C21 Rh9 126.8(3)
C23 C22 C21 107.9(4)
C23 C22 C27 126.4(4)
C21 C22 C27 125.5(4)
C23 C22 Rh9 72.1(2)
C21 C22 Rh9 70.4(2)
C27 C22 Rh9 126.7(3)
C22 C23 C24 108.3(4)
C22 C23 C28 125.2(4)
C24 C23 C28 126.4(4)
C22 C23 Rh9 69.8(2)
C24 C23 Rh9 72.1(2)
C28 C23 Rh9 126.3(3)
C23 C24 C25 108.1(4)
C23 C24 C29 124.8(4)
C25 C24 C29 127.0(4)
C23 C24 Rh9 70.2(2)
C25 C24 Rh9 70.7(2)
C29 C24 Rh9 127.4(3)
C21 C25 C24 108.0(4)
C21 C25 C30 125.4(4)
C24 C25 C30 126.6(4)
C21 C25 Rh9 69.1(2)
C24 C25 Rh9 71.6(2)
C30 C25 Rh9 125.6(3)
C21 C26 H26A 109.5
C21 C26 H26B 109.5
H26A C26 H26B 109.5
C21 C26 H26C 109.5
H26A C26 H26C 109.5
H26B C26 H26C 109.5
C22 C27 H27A 109.5
C22 C27 H27B 109.5
H27A C27 H27B 109.5
C22 C27 H27C 109.5
H27A C27 H27C 109.5
H27B C27 H27C 109.5
C23 C28 H28A 109.5
C23 C28 H28B 109.5
H28A C28 H28B 109.5
C23 C28 H28C 109.5
H28A C28 H28C 109.5
H28B C28 H28C 109.5
C24 C29 H29A 109.5
C24 C29 H29B 109.5
H29A C29 H29B 109.5
C24 C29 H29C 109.5
H29A C29 H29C 109.5
H29B C29 H29C 109.5
C25 C30 H30A 109.5
C25 C30 H30B 109.5
H30A C30 H30B 109.5
C25 C30 H30C 109.5
H30A C30 H30C 109.5
H30B C30 H30C 109.5
B10 B1 B5 69.2(3)
B10 B1 B2 119.7(3)
B5 B1 B2 61.3(3)
B10 B1 B4 62.8(3)
B5 B1 B4 118.4(3)
B2 B1 B4 114.5(3)
B10 B1 B3 110.3(3)
B5 B1 B3 108.2(3)
B2 B1 B3 60.1(2)
B4 B1 B3 59.9(3)
B10 B1 H1 116(3)
B5 B1 H1 116(3)
B2 B1 H1 115(3)
B4 B1 H1 118(3)
B3 B1 H1 124(3)
B10' B1' B6 68.2(3)
B10' B1' B4' 60.3(3)
B6 B1' B4' 116.0(3)
B10' B1' B3' 108.2(3)
B6 B1' B3' 108.1(3)
B4' B1' B3' 60.1(3)
B10' B1' B2' 117.7(3)
B6 B1' B2' 61.4(2)
B4' B1' B2' 113.7(3)
B3' B1' B2' 60.1(2)
B10' B1' H1' 116(3)
B6 B1' H1' 110(3)
B4' B1' H1' 126(3)
B3' B1' H1' 130(3)
B2' B1' H1' 113(3)
B6 B2 B1 112.0(3)
B6 B2 B3 111.2(3)
B1 B2 B3 61.0(3)
B6 B2 B5 62.1(3)
B1 B2 B5 59.0(3)
B3 B2 B5 107.1(3)
B6 B2 B7 60.3(2)
B1 B2 B7 107.6(3)
B3 B2 B7 59.6(3)
B5 B2 B7 105.8(3)
B6 B2 H2 122(3)
B1 B2 H2 118(3)
B3 B2 H2 118(3)
B5 B2 H2 125(3)
B7 B2 H2 124(3)
B3' B2' B1' 59.2(2)
B3' B2' Cl2' 114.1(3)
B1' B2' Cl2' 111.6(3)
B3' B2' B6 105.1(3)
B1' B2' B6 58.5(2)
Cl2' B2' B6 124.3(3)
B3' B2' B7 116.8(3)
B1' B2' B7 111.1(3)
Cl2' B2' B7 125.0(3)
B6 B2' B7 58.5(2)
B3' B2' Rh7' 65.51(19)
B1' B2' Rh7' 114.7(3)
Cl2' B2' Rh7' 120.9(2)
B6 B2' Rh7' 110.6(2)
B7 B2' Rh7' 66.69(18)
B3' B2' H2' 119.6
B1' B2' H2' 120.7
Cl2' B2' H2' 9.4
B6 B2' H2' 125.6
B7 B2' H2' 116.7
Rh7' B2' H2' 115.0
B8 B3 B4 61.6(3)
B8 B3 B2 119.8(3)
B4 B3 B2 112.7(3)
B8 B3 B7 71.1(3)
B4 B3 B7 118.5(3)
B2 B3 B7 60.9(3)
B8 B3 B1 108.7(3)
B4 B3 B1 59.2(3)
B2 B3 B1 58.9(3)
B7 B3 B1 107.1(3)
B8 B3 H3 116(3)
B4 B3 H3 118(3)
B2 B3 H3 117(3)
B7 B3 H3 117(3)
B1 B3 H3 125(3)
B1' B3' B4' 59.9(3)
B1' B3' B2' 60.7(2)
B4' B3' B2' 114.0(3)
B1' B3' B8' 106.7(3)
B4' B3' B8' 60.1(3)
B2' B3' B8' 115.8(3)
B1' B3' Rh7' 116.5(3)
B4' B3' Rh7' 121.5(3)
B2' B3' Rh7' 66.20(19)
B8' B3' Rh7' 68.2(2)
B1' B3' H3' 123.0
B4' B3' H3' 117.6
B2' B3' H3' 117.1
B8' B3' H3' 119.8
Rh7' B3' H3' 110.4
B1 B4 B3 60.9(3)
B1 B4 B8 106.9(3)
B3 B4 B8 57.6(3)
B1 B4 B10 57.6(3)
B3 B4 B10 107.0(3)
B8 B4 B10 109.4(3)
B1 B4 Rh9 117.9(3)
B3 B4 Rh9 118.5(3)
B8 B4 Rh9 67.3(2)
B10 B4 Rh9 66.6(2)
B1 B4 H4 114(3)
B3 B4 H4 115(3)
B8 B4 H4 126(3)
B10 B4 H4 122(3)
Rh9 B4 H4 118(3)
B9' B4' B10' 61.2(3)
B9' B4' B1' 111.4(3)
B10' B4' B1' 59.0(3)
B9' B4' B3' 113.0(3)
B10' B4' B3' 107.0(3)
B1' B4' B3' 60.0(3)
B9' B4' B8' 61.5(3)
B10' B4' B8' 105.8(3)
B1' B4' B8' 107.1(3)
B3' B4' B8' 60.5(2)
B9' B4' H4' 120(3)
B10' B4' H4' 123(3)
B1' B4' H4' 119(3)
B3' B4' H4' 119(3)
B8' B4' H4' 125(3)
B1 B5 B2 59.6(3)
B1 B5 B6 108.7(3)
B2 B5 B6 57.5(2)
B1 B5 B10 55.0(3)
B2 B5 B10 106.5(3)
B6 B5 B10 119.3(3)
B1 B5 H5 126(3)
B2 B5 H5 124(3)
B6 B5 H5 115(3)
B10 B5 H5 119(3)
B1 B5 H67 126(2)
B2 B5 H67 100(2)
B6 B5 H67 46(2)
B10 B5 H67 93(2)
H5 B5 H67 107(4)
B2 B6 B1' 150.5(3)
B2 B6 B7 61.8(2)
B1' B6 B7 114.7(3)
B2 B6 B5 60.4(3)
B1' B6 B5 138.5(3)
B7 B6 B5 105.6(3)
B2 B6 B2' 122.5(3)
B1' B6 B2' 60.1(2)
B7 B6 B2' 60.9(2)
B5 B6 B2' 142.4(3)
B2 B6 B10' 100.2(3)
B1' B6 B10' 55.2(2)
B7 B6 B10' 122.7(3)
B5 B6 B10' 110.0(3)
B2' B6 B10' 106.1(3)
B2 B6 H67 97(2)
B1' B6 H67 109(2)
B7 B6 H67 115(2)
B5 B6 H67 40(2)
B2' B6 H67 110(2)
B10' B6 H67 122(2)
B6 B7 B3 109.0(3)
B6 B7 B2 57.8(2)
B3 B7 B2 59.5(3)
B6 B7 B2' 60.6(2)
B3 B7 B2' 153.5(3)
B2 B7 B2' 118.2(3)
B6 B7 B8 118.0(3)
B3 B7 B8 53.0(2)
B2 B7 B8 103.8(3)
B2' B7 B8 107.9(3)
B6 B7 Rh7' 110.4(2)
B3 B7 Rh7' 137.7(3)
B2 B7 Rh7' 136.3(3)
B2' B7 Rh7' 64.51(18)
B8 B7 Rh7' 117.0(2)
B6 B7 H67' 114(2)
B3 B7 H67' 104.3(19)
B2 B7 H67' 97.9(19)
B2' B7 H67' 102.2(19)
B8 B7 H67' 128(2)
Rh7' B7 H67' 44.8(19)
Cl8 B8 B3 110.1(6)
Cl8 B8 B4 114.2(6)
B3 B8 B4 60.8(3)
Cl8 B8 B7 120.2(5)
B3 B8 B7 55.9(2)
B4 B8 B7 106.0(3)
Cl8 B8 Rh9 115.8(5)
B3 B8 Rh9 119.0(3)
B4 B8 Rh9 64.8(2)
B7 B8 Rh9 120.9(2)
Cl8 B8 H8 36.4
B3 B8 H8 138.2
B4 B8 H8 141.4
B7 B8 H8 111.6
Rh9 B8 H8 101.8
Cl8 B8 H89 120(2)
B3 B8 H89 129(2)
B4 B8 H89 105(2)
B7 B8 H89 88(2)
Rh9 B8 H89 47(2)
H8 B8 H89 85.6
B4' B8' B9' 57.4(3)
B4' B8' B3' 59.4(3)
B9' B8' B3' 108.5(3)
B4' B8' Rh7' 117.2(3)
B9' B8' Rh7' 125.0(3)
B3' B8' Rh7' 64.1(2)
B4' B8' H8' 124(3)
B9' B8' H8' 116(3)
B3' B8' H8' 125(3)
Rh7' B8' H8' 109(3)
B4' B8' H89' 97(3)
B9' B8' H89' 43(3)
B3' B8' H89' 126(3)
Rh7' B8' H89' 95(3)
H8' B8' H89' 108(4)
B4' B9' B10' 60.6(3)
B4' B9' B8' 61.1(3)
B10' B9' B8' 105.0(3)
B4' B9' H9' 131(4)
B10' B9' H9' 126(4)
B8' B9' H9' 127(4)
B4' B9' H89' 101(3)
B10' B9' H89' 116(3)
B8' B9' H89' 44(3)
H9' B9' H89' 112(5)
B4' B9' H91' 107(3)
B10' B9' H91' 50(3)
B8' B9' H91' 118(3)
H9' B9' H91' 106(5)
H89' B9' H91' 92(4)
B1 B10 B4 59.6(3)
B1 B10 B5 55.9(3)
B4 B10 B5 105.3(3)
B1 B10 Rh9 117.8(3)
B4 B10 Rh9 64.6(2)
B5 B10 Rh9 121.6(3)
B1 B10 H10 114(3)
B4 B10 H10 127(3)
B5 B10 H10 111(3)
Rh9 B10 H10 120(3)
B1 B10 H91 127(2)
B4 B10 H91 110(2)
B5 B10 H91 84(2)
Rh9 B10 H91 53(2)
H10 B10 H91 111(4)
B1' B10' B4' 60.7(3)
B1' B10' B9' 110.3(3)
B4' B10' B9' 58.2(3)
B1' B10' B6 56.6(2)
B4' B10' B6 107.0(3)
B9' B10' B6 116.3(3)
B1' B10' H10' 122(3)
B4' B10' H10' 125(3)
B9' B10' H10' 119(3)
B6 B10' H10' 118(3)
B1' B10' H91' 129(3)
B4' B10' H91' 101(3)
B9' B10' H91' 45(3)
B6 B10' H91' 92(3)
H10' B10' H91' 108(4)

loop_
_geom_bond_atom_site_label_1
_geom_bond_atom_site_label_2
_geom_bond_distance
Rh7' B3' 2.190(4)
Rh7' B2' 2.201(4)
Rh7' C11 2.206(4)
Rh7' C12 2.222(4)
Rh7' C15 2.226(4)
Rh7' C13 2.233(4)
Rh7' B7 2.240(4)
Rh7' B8' 2.260(5)
Rh7' C14 2.263(4)
Rh7' H67' 1.61(4)
Rh9 C21 2.163(4)
Rh9 C22 2.167(4)
Rh9 B4 2.195(5)
Rh9 C23 2.197(4)
Rh9 C25 2.212(4)
Rh9 C24 2.222(4)
Rh9 B10 2.231(5)
Rh9 B8 2.239(5)
Rh9 H89 1.67(5)
Rh9 H91 1.79(5)
Cl2' B2' 1.823(4)
Cl8 B8 1.717(17)
C11 C12 1.441(6)
C11 C15 1.443(7)
C11 C16 1.495(7)
C12 C13 1.431(6)
C12 C17 1.501(6)
C13 C14 1.423(6)
C13 C18 1.499(6)
C14 C15 1.432(7)
C14 C19 1.485(6)
C15 C20 1.494(6)
C16 H16A 0.9800
C16 H16B 0.9800
C16 H16C 0.9800
C17 H17A 0.9800
C17 H17B 0.9800
C17 H17C 0.9800
C18 H18A 0.9800
C18 H18B 0.9800
C18 H18C 0.9800
C19 H19A 0.9800
C19 H19B 0.9800
C19 H19C 0.9800
C20 H20A 0.9800
C20 H20B 0.9800
C20 H20C 0.9800
C21 C25 1.431(6)
C21 C22 1.444(6)
C21 C26 1.496(6)
C22 C23 1.424(7)
C22 C27 1.500(6)
C23 C24 1.427(6)
C23 C28 1.492(6)
C24 C25 1.433(6)
C24 C29 1.501(7)
C25 C30 1.490(6)
C26 H26A 0.9800
C26 H26B 0.9800
C26 H26C 0.9800
C27 H27A 0.9800
C27 H27B 0.9800
C27 H27C 0.9800
C28 H28A 0.9800
C28 H28B 0.9800
C28 H28C 0.9800
C29 H29A 0.9800
C29 H29B 0.9800
C29 H29C 0.9800
C30 H30A 0.9800
C30 H30B 0.9800
C30 H30C 0.9800
B1 B10 1.737(7)
B1 B5 1.756(7)
B1 B2 1.767(6)
B1 B4 1.774(7)
B1 B3 1.805(7)
B1 H1 1.09(6)
B1' B10' 1.746(7)
B1' B6 1.775(6)
B1' B4' 1.778(7)
B1' B3' 1.778(6)
B1' B2' 1.806(6)
B1' H1' 1.04(5)
B2 B6 1.745(6)
B2 B3 1.790(7)
B2 B5 1.797(7)
B2 B7 1.817(6)
B2 H2 1.11(5)
B2' B3' 1.796(6)
B2' B6 1.829(6)
B2' B7 1.835(6)
B2' H2' 1.1200
B3 B8 1.728(7)
B3 B4 1.786(6)
B3 B7 1.793(6)
B3 H3 1.09(5)
B3' B4' 1.781(6)
B3' B8' 1.802(6)
B3' H3' 1.1200
B4 B8 1.800(6)
B4 B10 1.830(7)
B4 H4 1.09(5)
B4' B9' 1.726(7)
B4' B10' 1.770(7)
B4' B8' 1.794(7)
B4' H4' 1.05(5)
B5 B6 1.827(6)
B5 B10 1.983(7)
B5 H5 1.09(6)
B5 H67 1.18(5)
B6 B7 1.791(6)
B6 B10' 1.974(6)
B6 H67 1.32(4)
B7 B8 2.049(6)
B7 H67' 1.29(4)
B8 H8 1.1200
B8 H89 1.17(5)
B8' B9' 1.801(7)
B8' H8' 1.08(5)
B8' H89' 1.25(6)
B9' B10' 1.781(7)
B9' H9' 1.09(8)
B9' H89' 1.22(6)
B9' H91' 1.26(6)
B10 H10 1.11(5)
B10 H91 1.23(5)
B10' H10' 1.16(6)
B10' H91' 1.36(6)
